data_7000710
loop_
_publ_author_name
'Shibata, Yusuke'
'Zhu, Baohua'
'Kume, Shoko'
'Nishihara, Hiroshi'

_publ_section_title
;
 Development of a versatile synthesis method for trinuclear Co(iii),
 Rh(iii), and Ir(iii) dithiolene complexes, and their crystal
 structures and multi-step redox properties
;
_journal_issue 11
_journal_name_full 'Dalton Transactions'
_journal_page_first 1939
_journal_page_last 1943
_journal_paper_doi 10.1039/b815560g
_journal_year 2009
_chemical_absolute_configuration ad
_chemical_formula_sum 'C42 H59 Rh3 S6'
_chemical_formula_weight 1064.98
_space_group_IT_number 4
_symmetry_cell_setting monoclinic
_symmetry_space_group_name_Hall 'P 2yb'
_symmetry_space_group_name_H-M 'P 1 21 1'
_audit_creation_date 2008-10-02T15:28:30-00:00
_audit_creation_method 'WinGX routine CIF_UPDATE'
_cell_angle_alpha 90.000
_cell_angle_beta 104.337(6)
_cell_angle_gamma 90.000
_cell_formula_units_Z 2
_cell_length_a 12.513(17)
_cell_length_b 14.546(17)
_cell_length_c 12.896(18)
_cell_measurement_reflns_used 5575
_cell_measurement_temperature 103(2)
_cell_measurement_theta_max 27.8764
_cell_measurement_theta_min 3.2386
_cell_volume 2274(5)
_computing_structure_refinement 'SHELXL-97 (Sheldrick, 1997)'
_diffrn_detector_area_resol_mean 7.31
_diffrn_measured_fraction_theta_full 0.973
_diffrn_measured_fraction_theta_max 0.973
_diffrn_measurement_device
;
Saturn724 (4x4 bin mode)
;
_diffrn_measurement_method \w
_diffrn_radiation_type MoK\a
_diffrn_radiation_wavelength 0.71069
_diffrn_reflns_av_R_equivalents 0.0848
_diffrn_reflns_limit_h_max 16
_diffrn_reflns_limit_h_min -15
_diffrn_reflns_limit_k_max 18
_diffrn_reflns_limit_k_min -13
_diffrn_reflns_limit_l_max 16
_diffrn_reflns_limit_l_min -16
_diffrn_reflns_number 17079
_diffrn_reflns_theta_full 27.74
_diffrn_reflns_theta_max 27.74
_diffrn_reflns_theta_min 3.24
_exptl_absorpt_coefficient_mu 1.379
_exptl_absorpt_correction_T_max 0.8744
_exptl_absorpt_correction_T_min 0.6824
_exptl_absorpt_correction_type multi-scan
_exptl_crystal_colour Red
_exptl_crystal_density_diffrn 1.555
_exptl_crystal_density_method 'not measured'
_exptl_crystal_description Block
_exptl_crystal_F_000 1084
_exptl_crystal_size_max 0.3
_exptl_crystal_size_mid 0.1
_exptl_crystal_size_min 0.1
_refine_diff_density_max 2.335
_refine_diff_density_min -1.914
_refine_ls_abs_structure_details 'Flack H D (1983), Acta Cryst. A39, 876-881'
_refine_ls_abs_structure_Flack 0.04(9)
_refine_ls_extinction_method none
_refine_ls_goodness_of_fit_ref 1.041
_refine_ls_hydrogen_treatment constr
_refine_ls_matrix_type full
_refine_ls_number_parameters 447
_refine_ls_number_reflns 9127
_refine_ls_number_restraints 99
_refine_ls_restrained_S_all 1.037
_refine_ls_R_factor_gt 0.0965
_refine_ls_shift/su_max 0.007
_refine_ls_structure_factor_coef Fsqd
_refine_ls_weighting_details 'calc w=1/[\s^2^(Fo^2^)+(0.1128P)^2^+20.0305P] where P=(Fo^2^+2Fc^2^)/3'
_refine_ls_weighting_scheme calc
_refine_ls_wR_factor_ref 0.2671
_reflns_number_gt 6345
_reflns_number_total 9127
_reflns_threshold_expression >2\s(I)
_cod_data_source_file b815560g.txt
_cod_data_source_block me5cprh
_cod_depositor_comments
;
The following automatic conversions were performed:
'_exptl_absorpt_correction_type' value 'Multi-scan' changed to
'multi-scan' according to
'/home/saulius/struct/CIF-dictionaries/cif_core.dic' dictionary named
'cif_core.dic' version 2.4.1 from 2010-06-29.

Automatic conversion script
Id: cif_fix_enum 1527 2010-12-29 10:47:43Z saulius 
;
_cod_original_cell_volume 2274.2(51)
_cod_original_sg_symbol_H-M P21
_cod_database_code 7000710

loop_
_symmetry_equiv_pos_as_xyz
'x, y, z'
'-x, y+1/2, -z'

loop_
_atom_site_label
_atom_site_type_symbol
_atom_site_fract_x
_atom_site_fract_y
_atom_site_fract_z
_atom_site_U_iso_or_equiv
_atom_site_adp_type
_atom_site_occupancy
_atom_site_calc_flag
_atom_site_refinement_flags
_atom_site_disorder_group
_atom_site_disorder_assembly
Rh3 Rh 0.99532(11) 0.93569(9) 0.99179(10) 0.0260(3) Uani 1 d . . .
Rh1 Rh 0.49567(10) 1.25307(9) 0.87096(10) 0.0273(3) Uani 1 d . . .
Rh2 Rh 0.86705(11) 1.22890(9) 0.49325(10) 0.0281(3) Uani 1 d . . .
S5 S 0.9938(4) 1.0083(3) 0.8357(3) 0.0269(9) Uani 1 d . . .
S6 S 0.8433(4) 1.0181(3) 0.9988(3) 0.0291(9) Uani 1 d . . .
S1 S 0.6318(3) 1.1539(3) 0.9469(3) 0.0289(9) Uani 1 d . . .
S4 S 0.9430(4) 1.1335(3) 0.6289(3) 0.0311(9) Uani 1 d . . .
S2 S 0.5853(4) 1.2788(3) 0.7437(3) 0.0315(10) Uani 1 d . . .
S3 S 0.7433(4) 1.2699(3) 0.5843(3) 0.0314(10) Uani 1 d . . .
C24 C 0.9787(14) 1.2187(15) 0.3878(14) 0.036(3) Uani 1 d U . .
C10 C 0.3282(13) 1.2965(13) 0.7953(14) 0.028(4) Uani 1 d . . .
C1 C 0.7207(13) 1.1510(12) 0.8618(13) 0.027(4) Uani 1 d . . .
C12 C 0.3759(12) 1.2400(16) 0.9703(13) 0.036(5) Uani 1 d . . .
C34 C 1.0078(13) 0.7919(12) 1.0450(13) 0.027(3) Uani 1 d U . .
C22 C 0.8366(16) 1.3233(15) 0.3600(15) 0.039(3) Uani 1 d U . .
C3 C 0.7721(13) 1.2035(11) 0.6988(12) 0.027(3) Uani 1 d . . .
C11 C 0.3272(13) 1.2158(12) 0.8601(14) 0.031(4) Uani 1 d . . .
C15 C 0.2794(15) 1.3015(15) 0.6762(14) 0.040(5) Uani 1 d . . .
H15A H 0.3036 1.3583 0.6481 0.06 Uiso 1 calc R . .
H15B H 0.1987 1.301 0.6616 0.06 Uiso 1 calc R . .
H15C H 0.3041 1.2484 0.6415 0.06 Uiso 1 calc R . .
C13 C 0.4097(12) 1.3317(13) 0.9732(13) 0.028(4) Uani 1 d . . .
C4 C 0.8622(13) 1.1439(11) 0.7189(12) 0.023(3) Uani 1 d . . .
C2 C 0.6994(12) 1.2052(12) 0.7707(13) 0.028(4) Uani 1 d . . .
C5 C 0.8842(14) 1.0845(12) 0.8155(12) 0.026(3) Uani 1 d . . .
C23 C 0.9596(16) 1.3139(14) 0.4027(15) 0.039(3) Uani 1 d U . .
C18 C 0.4613(16) 1.3899(15) 1.0702(14) 0.041(5) Uani 1 d . . .
H18A H 0.4074 1.4352 1.0819 0.062 Uiso 1 calc R . .
H18B H 0.526 1.4219 1.058 0.062 Uiso 1 calc R . .
H18C H 0.4838 1.3503 1.1334 0.062 Uiso 1 calc R . .
C6 C 0.8174(14) 1.0879(12) 0.8869(13) 0.027(4) Uani 1 d . . .
C36 C 1.2616(14) 0.9142(13) 1.0120(14) 0.032(4) Uani 1 d U . .
H36A H 1.3281 0.8896 1.0612 0.048 Uiso 1 calc R . .
H36B H 1.2628 0.9815 1.0155 0.048 Uiso 1 calc R . .
H36C H 1.2594 0.8945 0.9388 0.048 Uiso 1 calc R . .
C31 C 1.1591(14) 0.8782(13) 1.0441(15) 0.033(4) Uani 1 d . . .
C30 C 1.0893(14) 0.8073(12) 0.9876(14) 0.031(4) Uani 1 d . . .
C29 C 1.0951(16) 1.1778(15) 0.4150(15) 0.045(5) Uani 1 d . . .
H29A H 1.1178 1.1659 0.3488 0.068 Uiso 1 calc R . .
H29B H 1.0954 1.12 0.4543 0.068 Uiso 1 calc R . .
H29C H 1.1466 1.2213 0.4595 0.068 Uiso 1 calc R . .
C17 C 0.3874(15) 1.1727(13) 1.0633(15) 0.038(4) Uani 1 d . . .
H17A H 0.3356 1.1896 1.106 0.057 Uiso 1 calc R . .
H17B H 0.4629 1.175 1.1084 0.057 Uiso 1 calc R . .
H17C H 0.371 1.1103 1.0352 0.057 Uiso 1 calc R . .
C20 C 0.8805(14) 1.1729(13) 0.3437(11) 0.030(4) Uani 1 d . . .
C33 C 1.0262(14) 0.8492(12) 1.1347(13) 0.027(3) Uani 1 d U . .
C14 C 0.3815(16) 1.3687(17) 0.8680(18) 0.047(6) Uani 1 d . . .
C26 C 0.6735(15) 1.218(2) 0.2668(16) 0.063(8) Uani 1 d . . .
H26A H 0.6625 1.223 0.1891 0.094 Uiso 1 calc R . .
H26B H 0.6243 1.2611 0.2906 0.094 Uiso 1 calc R . .
H26C H 0.6571 1.1552 0.2853 0.094 Uiso 1 calc R . .
C21 C 0.7907(14) 1.2407(14) 0.3208(13) 0.037(3) Uani 1 d U . .
C27 C 0.7724(18) 1.4144(16) 0.3491(17) 0.051(4) Uani 1 d U . .
H27A H 0.7361 1.42 0.408 0.077 Uiso 1 calc R . .
H27B H 0.7167 1.4153 0.2807 0.077 Uiso 1 calc R . .
H27C H 0.8236 1.4658 0.3518 0.077 Uiso 1 calc R . .
C32 C 1.1204(17) 0.9037(13) 1.1318(14) 0.039(5) Uani 1 d . . .
C39 C 0.9123(14) 0.7255(14) 1.0071(14) 0.038(3) Uani 1 d U . .
H39A H 0.8514 0.743 1.0383 0.057 Uiso 1 calc R . .
H39B H 0.9366 0.663 1.0298 0.057 Uiso 1 calc R . .
H39C H 0.8875 0.7278 0.9289 0.057 Uiso 1 calc R . .
C28 C 1.046(2) 1.3859(16) 0.4494(17) 0.062(7) Uani 1 d . . .
H28A H 1.0718 1.4152 0.3915 0.093 Uiso 1 calc R . .
H28B H 1.1086 1.3565 0.4994 0.093 Uiso 1 calc R . .
H28C H 1.0138 1.4325 0.4874 0.093 Uiso 1 calc R . .
C25 C 0.873(2) 1.0756(17) 0.3099(17) 0.055(6) Uani 1 d . . .
H25A H 0.9434 1.045 0.3398 0.082 Uiso 1 calc R . .
H25B H 0.8553 1.0723 0.2316 0.082 Uiso 1 calc R . .
H25C H 0.8146 1.0451 0.3358 0.082 Uiso 1 calc R . .
C16 C 0.2744(17) 1.1253(16) 0.8159(18) 0.049(5) Uani 1 d . . .
H16A H 0.1956 1.1266 0.814 0.073 Uiso 1 calc R . .
H16B H 0.31 1.0747 0.862 0.073 Uiso 1 calc R . .
H16C H 0.2835 1.1161 0.7434 0.073 Uiso 1 calc R . .
C35 C 1.0979(17) 0.7643(16) 0.8878(16) 0.049(5) Uani 1 d U . .
H35A H 1.1587 0.7199 0.9027 0.074 Uiso 1 calc R . .
H35B H 1.1121 0.8116 0.8388 0.074 Uiso 1 calc R . .
H35C H 1.0288 0.7325 0.855 0.074 Uiso 1 calc R . .
C37 C 1.178(3) 0.9817(17) 1.2161(19) 0.078(10) Uani 1 d . . .
H37A H 1.2534 0.9928 1.2089 0.117 Uiso 1 calc R . .
H37B H 1.1812 0.961 1.289 0.117 Uiso 1 calc R . .
H37C H 1.1356 1.0388 1.2015 0.117 Uiso 1 calc R . .
C19 C 0.4031(16) 1.4667(14) 0.8383(15) 0.040(5) Uani 1 d . . .
H19A H 0.4781 1.4846 0.876 0.06 Uiso 1 calc R . .
H19B H 0.3499 1.508 0.8588 0.06 Uiso 1 calc R . .
H19C H 0.3951 1.4707 0.7609 0.06 Uiso 1 calc R . .
C38 C 0.9646(18) 0.856(2) 1.2185(18) 0.062(7) Uani 1 d . . .
H38A H 0.9849 0.805 1.2687 0.093 Uiso 1 calc R . .
H38B H 0.8852 0.8542 1.1852 0.093 Uiso 1 calc R . .
H38C H 0.9829 0.9146 1.257 0.093 Uiso 1 calc R . .
C83 C 0.594(2) 0.9638(18) 0.6347(19) 0.058(6) Uiso 1 d D . .
H83A H 0.614 1.0071 0.6956 0.07 Uiso 1 calc R . .
H83B H 0.5358 0.9223 0.6464 0.07 Uiso 1 calc R . .
C85 C 0.736(3) 0.852(2) 0.735(2) 0.088(9) Uiso 1 d D . .
H85A H 0.8133 0.8352 0.7398 0.133 Uiso 1 calc R . .
H85B H 0.6922 0.7958 0.732 0.133 Uiso 1 calc R . .
H85C H 0.732 0.8882 0.7976 0.133 Uiso 1 calc R . .
C82 C 0.550(3) 1.020(3) 0.525(3) 0.108(12) Uiso 1 d D . .
H82A H 0.6048 1.0675 0.5184 0.129 Uiso 1 calc R . .
H82B H 0.5407 0.9777 0.4634 0.129 Uiso 1 calc R . .
C81 C 0.440(4) 1.066(4) 0.523(4) 0.162(19) Uiso 1 d D . .
H81A H 0.4444 1.1022 0.5886 0.194 Uiso 1 calc R . .
H81B H 0.3802 1.0205 0.514 0.194 Uiso 1 calc R . .
C84 C 0.690(3) 0.911(3) 0.629(3) 0.105(11) Uiso 1 d D . .
H84A H 0.7485 0.9526 0.6182 0.126 Uiso 1 calc R . .
H84B H 0.6704 0.8688 0.5668 0.126 Uiso 1 calc R . .
C80 C 0.422(3) 1.134(3) 0.416(3) 0.121(14) Uiso 1 d D . .
H80A H 0.3511 1.1197 0.3663 0.182 Uiso 1 calc R . .
H80B H 0.4818 1.1249 0.381 0.182 Uiso 1 calc R . .
H80C H 0.4214 1.1986 0.439 0.182 Uiso 1 calc R . .

loop_
_atom_site_aniso_label
_atom_site_aniso_U_11
_atom_site_aniso_U_22
_atom_site_aniso_U_33
_atom_site_aniso_U_23
_atom_site_aniso_U_13
_atom_site_aniso_U_12
Rh3 0.0310(6) 0.0191(7) 0.0301(6) 0.0041(5) 0.0117(5) 0.0037(5)
Rh1 0.0278(6) 0.0238(7) 0.0312(6) 0.0005(5) 0.0090(5) 0.0032(5)
Rh2 0.0363(7) 0.0226(7) 0.0266(6) 0.0018(5) 0.0102(5) 0.0031(5)
S5 0.032(2) 0.023(2) 0.028(2) 0.0067(16) 0.0118(17) 0.0066(16)
S6 0.034(2) 0.024(2) 0.032(2) 0.0056(17) 0.0134(18) 0.0025(17)
S1 0.032(2) 0.027(2) 0.031(2) 0.0011(17) 0.0121(18) 0.0041(17)
S4 0.036(2) 0.031(3) 0.029(2) 0.0000(18) 0.0134(18) 0.0029(18)
S2 0.036(2) 0.028(2) 0.035(2) 0.0041(18) 0.0171(19) 0.0087(18)
S3 0.037(2) 0.029(3) 0.030(2) 0.0057(18) 0.0121(18) 0.0047(18)
C24 0.035(4) 0.038(4) 0.034(4) -0.002(4) 0.007(3) -0.003(4)
C10 0.020(8) 0.034(10) 0.034(9) -0.006(7) 0.016(7) 0.008(7)
C1 0.023(8) 0.022(9) 0.033(9) -0.003(7) 0.001(7) 0.010(6)
C12 0.019(7) 0.061(14) 0.030(8) -0.006(9) 0.006(7) 0.009(8)
C34 0.027(4) 0.023(4) 0.029(4) 0.004(3) 0.003(3) 0.001(3)
C22 0.041(4) 0.041(4) 0.034(4) 0.001(3) 0.010(3) 0.001(3)
C3 0.030(8) 0.020(9) 0.024(8) 0.008(6) -0.003(6) 0.008(6)
C11 0.024(8) 0.024(9) 0.043(10) -0.009(7) 0.008(7) -0.001(7)
C15 0.036(10) 0.049(13) 0.032(9) -0.004(8) 0.004(8) 0.013(9)
C13 0.019(8) 0.034(10) 0.031(9) -0.006(7) 0.008(7) 0.007(7)
C4 0.025(8) 0.015(8) 0.025(8) -0.003(6) -0.003(6) -0.008(6)
C2 0.021(7) 0.028(10) 0.034(9) 0.016(7) 0.006(6) 0.015(6)
C5 0.032(9) 0.022(9) 0.017(7) 0.004(6) -0.006(7) 0.001(7)
C23 0.039(4) 0.041(4) 0.035(4) -0.001(3) 0.008(3) -0.003(3)
C18 0.037(10) 0.051(13) 0.027(9) -0.010(8) -0.006(8) 0.013(9)
C6 0.034(9) 0.025(9) 0.028(8) -0.007(7) 0.019(7) -0.006(7)
C36 0.032(5) 0.028(6) 0.036(5) 0.012(4) 0.010(4) 0.004(4)
C31 0.026(8) 0.027(10) 0.043(10) 0.020(8) 0.002(8) 0.008(7)
C30 0.031(9) 0.023(10) 0.035(9) 0.003(7) -0.002(7) 0.007(7)
C29 0.055(12) 0.044(13) 0.041(11) 0.015(9) 0.020(9) 0.025(10)
C17 0.042(10) 0.032(11) 0.048(11) 0.005(8) 0.027(9) 0.010(8)
C20 0.035(9) 0.039(11) 0.010(7) 0.002(6) -0.007(6) 0.005(8)
C33 0.028(4) 0.027(4) 0.027(4) 0.007(3) 0.005(3) 0.001(3)
C14 0.032(10) 0.060(15) 0.057(13) 0.016(11) 0.025(10) 0.019(9)
C26 0.032(10) 0.11(2) 0.047(12) 0.029(14) 0.007(9) 0.004(12)
C21 0.039(4) 0.040(4) 0.030(4) 0.000(4) 0.008(3) 0.000(4)
C27 0.056(5) 0.048(6) 0.048(5) -0.002(4) 0.010(4) 0.005(4)
C32 0.063(13) 0.019(9) 0.023(8) -0.011(7) -0.012(9) 0.010(8)
C39 0.039(5) 0.033(5) 0.041(5) 0.009(4) 0.006(4) 0.000(4)
C28 0.11(2) 0.039(13) 0.045(12) -0.009(10) 0.039(13) -0.035(13)
C25 0.066(15) 0.058(16) 0.044(12) -0.011(10) 0.020(11) 0.017(12)
C16 0.043(11) 0.043(13) 0.055(13) -0.014(10) 0.001(10) -0.007(10)
C35 0.052(6) 0.048(7) 0.047(6) 0.003(5) 0.010(5) 0.009(5)
C37 0.11(2) 0.052(17) 0.043(13) -0.030(11) -0.029(14) 0.030(15)
C19 0.038(10) 0.048(13) 0.031(9) 0.005(8) 0.006(8) -0.006(9)
C38 0.041(12) 0.09(2) 0.053(13) 0.042(13) 0.001(11) 0.009(12)

loop_
_atom_type_symbol
_atom_type_description
_atom_type_scat_dispersion_real
_atom_type_scat_dispersion_imag
_atom_type_scat_source
C C 0.0033 0.0016 'International Tables Vol C Tables 4.2.6.8 and 6.1.1.4'
H H 0 0 'International Tables Vol C Tables 4.2.6.8 and 6.1.1.4'
S S 0.1246 0.1234 'International Tables Vol C Tables 4.2.6.8 and 6.1.1.4'
Rh Rh -1.1178 0.9187 'International Tables Vol C Tables 4.2.6.8 and 6.1.1.4'

loop_
_geom_angle_atom_site_label_1
_geom_angle_atom_site_label_2
_geom_angle_atom_site_label_3
_geom_angle
_geom_angle_site_symmetry_1
_geom_angle_site_symmetry_3
_geom_angle_publ_flag
C32 Rh3 C31 37.7(7) . . ?
C32 Rh3 C33 38.7(7) . . ?
C31 Rh3 C33 63.8(6) . . ?
C32 Rh3 C34 63.0(7) . . ?
C31 Rh3 C34 62.9(6) . . ?
C33 Rh3 C34 37.2(6) . . ?
C32 Rh3 C30 63.4(6) . . ?
C31 Rh3 C30 38.1(7) . . ?
C33 Rh3 C30 63.3(7) . . ?
C34 Rh3 C30 37.5(6) . . ?
C32 Rh3 S5 134.2(6) . . ?
C31 Rh3 S5 104.8(5) . . ?
C33 Rh3 S5 167.7(5) . . ?
C34 Rh3 S5 134.8(5) . . ?
C30 Rh3 S5 105.0(5) . . ?
C32 Rh3 S6 122.0(5) . . ?
C31 Rh3 S6 158.7(6) . . ?
C33 Rh3 S6 104.2(5) . . ?
C34 Rh3 S6 119.1(4) . . ?
C30 Rh3 S6 154.4(5) . . ?
S5 Rh3 S6 88.07(16) . . ?
C11 Rh1 C10 39.0(7) . . ?
C11 Rh1 C14 64.5(8) . . ?
C10 Rh1 C14 38.8(8) . . ?
C11 Rh1 C12 38.7(6) . . ?
C10 Rh1 C12 64.4(6) . . ?
C14 Rh1 C12 62.9(8) . . ?
C11 Rh1 C13 63.6(6) . . ?
C10 Rh1 C13 64.0(6) . . ?
C14 Rh1 C13 37.5(7) . . ?
C12 Rh1 C13 36.8(7) . . ?
C11 Rh1 S2 131.1(5) . . ?
C10 Rh1 S2 103.0(5) . . ?
C14 Rh1 S2 107.5(5) . . ?
C12 Rh1 S2 167.4(5) . . ?
C13 Rh1 S2 139.1(5) . . ?
C11 Rh1 S1 119.3(5) . . ?
C10 Rh1 S1 156.7(5) . . ?
C14 Rh1 S1 155.7(6) . . ?
C12 Rh1 S1 103.9(5) . . ?
C13 Rh1 S1 119.8(5) . . ?
S2 Rh1 S1 87.92(16) . . ?
C20 Rh2 C22 64.0(7) . . ?
C20 Rh2 C24 37.5(7) . . ?
C22 Rh2 C24 64.0(7) . . ?
C20 Rh2 C21 39.5(7) . . ?
C22 Rh2 C21 36.7(7) . . ?
C24 Rh2 C21 63.9(6) . . ?
C20 Rh2 C23 64.5(7) . . ?
C22 Rh2 C23 40.3(7) . . ?
C24 Rh2 C23 37.8(8) . . ?
C21 Rh2 C23 64.9(7) . . ?
C20 Rh2 S3 142.4(5) . . ?
C22 Rh2 S3 103.8(5) . . ?
C24 Rh2 S3 167.3(5) . . ?
C21 Rh2 S3 109.0(5) . . ?
C23 Rh2 S3 130.3(6) . . ?
C20 Rh2 S4 110.7(5) . . ?
C22 Rh2 S4 165.6(5) . . ?
C24 Rh2 S4 103.3(5) . . ?
C21 Rh2 S4 145.9(6) . . ?
C23 Rh2 S4 125.4(5) . . ?
S3 Rh2 S4 88.28(16) . . ?
C5 S5 Rh3 105.3(6) . . ?
C6 S6 Rh3 105.3(6) . . ?
C1 S1 Rh1 105.8(6) . . ?
C4 S4 Rh2 105.3(6) . . ?
C2 S2 Rh1 106.5(5) . . ?
C3 S3 Rh2 105.9(6) . . ?
C20 C24 C23 111.1(17) . . ?
C20 C24 C29 127.0(19) . . ?
C23 C24 C29 121.9(18) . . ?
C20 C24 Rh2 69.5(10) . . ?
C23 C24 Rh2 72.3(11) . . ?
C29 C24 Rh2 127.1(12) . . ?
C11 C10 C14 106.4(15) . . ?
C11 C10 C15 124.7(17) . . ?
C14 C10 C15 128.8(18) . . ?
C11 C10 Rh1 69.5(9) . . ?
C14 C10 Rh1 71.6(10) . . ?
C15 C10 Rh1 125.0(11) . . ?
C2 C1 C6 120.7(14) . . ?
C2 C1 S1 120.0(12) . . ?
C6 C1 S1 119.3(12) . . ?
C13 C12 C11 108.1(16) . . ?
C13 C12 C17 128.5(16) . . ?
C11 C12 C17 123.4(19) . . ?
C13 C12 Rh1 71.9(10) . . ?
C11 C12 Rh1 68.4(9) . . ?
C17 C12 Rh1 124.4(12) . . ?
C33 C34 C30 110.2(15) . . ?
C33 C34 C39 126.9(15) . . ?
C30 C34 C39 122.9(16) . . ?
C33 C34 Rh3 71.0(10) . . ?
C30 C34 Rh3 72.0(10) . . ?
C39 C34 Rh3 121.0(11) . . ?
C21 C22 C23 110.5(17) . . ?
C21 C22 C27 124.0(18) . . ?
C23 C22 C27 125.1(18) . . ?
C21 C22 Rh2 73.2(11) . . ?
C23 C22 Rh2 71.8(11) . . ?
C27 C22 Rh2 127.3(14) . . ?
C4 C3 C2 119.9(14) . . ?
C4 C3 S3 119.6(13) . . ?
C2 C3 S3 120.4(11) . . ?
C10 C11 C12 108.0(16) . . ?
C10 C11 C16 123.6(17) . . ?
C12 C11 C16 128.2(18) . . ?
C10 C11 Rh1 71.5(9) . . ?
C12 C11 Rh1 72.9(9) . . ?
C16 C11 Rh1 124.9(13) . . ?
C10 C15 H15A 109.5 . . ?
C10 C15 H15B 109.5 . . ?
H15A C15 H15B 109.5 . . ?
C10 C15 H15C 109.5 . . ?
H15A C15 H15C 109.5 . . ?
H15B C15 H15C 109.5 . . ?
C12 C13 C14 109.6(17) . . ?
C12 C13 C18 128.3(17) . . ?
C14 C13 C18 122.0(19) . . ?
C12 C13 Rh1 71.3(9) . . ?
C14 C13 Rh1 70.7(10) . . ?
C18 C13 Rh1 127.5(11) . . ?
C3 C4 C5 119.4(15) . . ?
C3 C4 S4 120.8(12) . . ?
C5 C4 S4 119.7(12) . . ?
C1 C2 C3 120.8(13) . . ?
C1 C2 S2 119.6(12) . . ?
C3 C2 S2 119.5(11) . . ?
C6 C5 C4 121.2(15) . . ?
C6 C5 S5 120.5(12) . . ?
C4 C5 S5 118.3(13) . . ?
C24 C23 C22 103.3(17) . . ?
C24 C23 C28 126.6(19) . . ?
C22 C23 C28 130(2) . . ?
C24 C23 Rh2 69.9(11) . . ?
C22 C23 Rh2 67.9(10) . . ?
C28 C23 Rh2 126.1(13) . . ?
C13 C18 H18A 109.5 . . ?
C13 C18 H18B 109.5 . . ?
H18A C18 H18B 109.5 . . ?
C13 C18 H18C 109.5 . . ?
H18A C18 H18C 109.5 . . ?
H18B C18 H18C 109.5 . . ?
C5 C6 C1 117.9(15) . . ?
C5 C6 S6 120.9(13) . . ?
C1 C6 S6 121.2(12) . . ?
C31 C36 H36A 109.5 . . ?
C31 C36 H36B 109.5 . . ?
H36A C36 H36B 109.5 . . ?
C31 C36 H36C 109.5 . . ?
H36A C36 H36C 109.5 . . ?
H36B C36 H36C 109.5 . . ?
C32 C31 C30 108.4(17) . . ?
C32 C31 C36 127.8(19) . . ?
C30 C31 C36 123.7(18) . . ?
C32 C31 Rh3 69.8(10) . . ?
C30 C31 Rh3 73.0(10) . . ?
C36 C31 Rh3 125.1(11) . . ?
C34 C30 C31 106.0(16) . . ?
C34 C30 C35 127.8(17) . . ?
C31 C30 C35 126.1(18) . . ?
C34 C30 Rh3 70.5(10) . . ?
C31 C30 Rh3 68.9(10) . . ?
C35 C30 Rh3 122.6(13) . . ?
C24 C29 H29A 109.5 . . ?
C24 C29 H29B 109.5 . . ?
H29A C29 H29B 109.5 . . ?
C24 C29 H29C 109.5 . . ?
H29A C29 H29C 109.5 . . ?
H29B C29 H29C 109.5 . . ?
C12 C17 H17A 109.5 . . ?
C12 C17 H17B 109.5 . . ?
H17A C17 H17B 109.5 . . ?
C12 C17 H17C 109.5 . . ?
H17A C17 H17C 109.5 . . ?
H17B C17 H17C 109.5 . . ?
C24 C20 C21 108.4(17) . . ?
C24 C20 C25 124.5(18) . . ?
C21 C20 C25 126.4(17) . . ?
C24 C20 Rh2 73.0(10) . . ?
C21 C20 Rh2 72.5(10) . . ?
C25 C20 Rh2 128.2(13) . . ?
C34 C33 C32 106.1(14) . . ?
C34 C33 C38 129.6(18) . . ?
C32 C33 C38 124.3(18) . . ?
C34 C33 Rh3 71.8(9) . . ?
C32 C33 Rh3 68.5(10) . . ?
C38 C33 Rh3 124.1(13) . . ?
C13 C14 C10 107.9(19) . . ?
C13 C14 C19 125(2) . . ?
C10 C14 C19 126.7(18) . . ?
C13 C14 Rh1 71.8(10) . . ?
C10 C14 Rh1 69.6(11) . . ?
C19 C14 Rh1 124.5(13) . . ?
C21 C26 H26A 109.5 . . ?
C21 C26 H26B 109.5 . . ?
H26A C26 H26B 109.5 . . ?
C21 C26 H26C 109.5 . . ?
H26A C26 H26C 109.5 . . ?
H26B C26 H26C 109.5 . . ?
C22 C21 C20 106.5(16) . . ?
C22 C21 C26 129(2) . . ?
C20 C21 C26 124(2) . . ?
C22 C21 Rh2 70.0(11) . . ?
C20 C21 Rh2 68.0(9) . . ?
C26 C21 Rh2 125.7(13) . . ?
C22 C27 H27A 109.5 . . ?
C22 C27 H27B 109.5 . . ?
H27A C27 H27B 109.5 . . ?
C22 C27 H27C 109.5 . . ?
H27A C27 H27C 109.5 . . ?
H27B C27 H27C 109.5 . . ?
C31 C32 C33 109.3(16) . . ?
C31 C32 C37 123(2) . . ?
C33 C32 C37 127(2) . . ?
C31 C32 Rh3 72.5(10) . . ?
C33 C32 Rh3 72.8(10) . . ?
C37 C32 Rh3 122.1(13) . . ?
C34 C39 H39A 109.5 . . ?
C34 C39 H39B 109.5 . . ?
H39A C39 H39B 109.5 . . ?
C34 C39 H39C 109.5 . . ?
H39A C39 H39C 109.5 . . ?
H39B C39 H39C 109.5 . . ?
C23 C28 H28A 109.5 . . ?
C23 C28 H28B 109.5 . . ?
H28A C28 H28B 109.5 . . ?
C23 C28 H28C 109.5 . . ?
H28A C28 H28C 109.5 . . ?
H28B C28 H28C 109.5 . . ?
C20 C25 H25A 109.5 . . ?
C20 C25 H25B 109.5 . . ?
H25A C25 H25B 109.5 . . ?
C20 C25 H25C 109.5 . . ?
H25A C25 H25C 109.5 . . ?
H25B C25 H25C 109.5 . . ?
C11 C16 H16A 109.5 . . ?
C11 C16 H16B 109.5 . . ?
H16A C16 H16B 109.5 . . ?
C11 C16 H16C 109.5 . . ?
H16A C16 H16C 109.5 . . ?
H16B C16 H16C 109.5 . . ?
C30 C35 H35A 109.5 . . ?
C30 C35 H35B 109.5 . . ?
H35A C35 H35B 109.5 . . ?
C30 C35 H35C 109.5 . . ?
H35A C35 H35C 109.5 . . ?
H35B C35 H35C 109.5 . . ?
C32 C37 H37A 109.5 . . ?
C32 C37 H37B 109.5 . . ?
H37A C37 H37B 109.5 . . ?
C32 C37 H37C 109.5 . . ?
H37A C37 H37C 109.5 . . ?
H37B C37 H37C 109.5 . . ?
C14 C19 H19A 109.5 . . ?
C14 C19 H19B 109.5 . . ?
H19A C19 H19B 109.5 . . ?
C14 C19 H19C 109.5 . . ?
H19A C19 H19C 109.5 . . ?
H19B C19 H19C 109.5 . . ?
C33 C38 H38A 109.5 . . ?
C33 C38 H38B 109.5 . . ?
H38A C38 H38B 109.5 . . ?
C33 C38 H38C 109.5 . . ?
H38A C38 H38C 109.5 . . ?
H38B C38 H38C 109.5 . . ?
C84 C83 C82 110(2) . . ?
C84 C83 H83A 109.7 . . ?
C82 C83 H83A 109.7 . . ?
C84 C83 H83B 109.7 . . ?
C82 C83 H83B 109.7 . . ?
H83A C83 H83B 108.2 . . ?
C84 C85 H85A 109.5 . . ?
C84 C85 H85B 109.5 . . ?
H85A C85 H85B 109.5 . . ?
C84 C85 H85C 109.5 . . ?
H85A C85 H85C 109.5 . . ?
H85B C85 H85C 109.5 . . ?
C81 C82 C83 111(3) . . ?
C81 C82 H82A 109.5 . . ?
C83 C82 H82A 109.5 . . ?
C81 C82 H82B 109.5 . . ?
C83 C82 H82B 109.5 . . ?
H82A C82 H82B 108 . . ?
C82 C81 C80 103(3) . . ?
C82 C81 H81A 111.2 . . ?
C80 C81 H81A 111.2 . . ?
C82 C81 H81B 111.2 . . ?
C80 C81 H81B 111.2 . . ?
H81A C81 H81B 109.1 . . ?
C83 C84 C85 112(3) . . ?
C83 C84 H84A 109.2 . . ?
C85 C84 H84A 109.2 . . ?
C83 C84 H84B 109.2 . . ?
C85 C84 H84B 109.2 . . ?
H84A C84 H84B 107.9 . . ?
C81 C80 H80A 109.5 . . ?
C81 C80 H80B 109.5 . . ?
H80A C80 H80B 109.5 . . ?
C81 C80 H80C 109.5 . . ?
H80A C80 H80C 109.5 . . ?
H80B C80 H80C 109.5 . . ?

loop_
_geom_bond_atom_site_label_1
_geom_bond_atom_site_label_2
_geom_bond_distance
_geom_bond_site_symmetry_2
_geom_bond_publ_flag
Rh3 C32 2.127(17) . ?
Rh3 C31 2.161(16) . ?
Rh3 C33 2.185(16) . ?
Rh3 C34 2.195(17) . ?
Rh3 C30 2.215(17) . ?
Rh3 S5 2.269(4) . ?
Rh3 S6 2.269(4) . ?
Rh1 C11 2.148(16) . ?
Rh1 C10 2.175(16) . ?
Rh1 C14 2.20(2) . ?
Rh1 C12 2.208(16) . ?
Rh1 C13 2.215(15) . ?
Rh1 S2 2.237(4) . ?
Rh1 S1 2.262(4) . ?
Rh2 C20 2.138(16) . ?
Rh2 C22 2.16(2) . ?
Rh2 C24 2.182(18) . ?
Rh2 C21 2.199(17) . ?
Rh2 C23 2.21(2) . ?
Rh2 S3 2.243(4) . ?
Rh2 S4 2.251(5) . ?
S5 C5 1.733(17) . ?
S6 C6 1.728(17) . ?
S1 C1 1.746(17) . ?
S4 C4 1.724(17) . ?
S2 C2 1.749(15) . ?
S3 C3 1.726(15) . ?
C24 C20 1.39(2) . ?
C24 C23 1.43(3) . ?
C24 C29 1.53(3) . ?
C10 C11 1.44(3) . ?
C10 C14 1.46(3) . ?
C10 C15 1.51(2) . ?
C1 C2 1.39(2) . ?
C1 C6 1.49(2) . ?
C12 C13 1.40(3) . ?
C12 C11 1.45(2) . ?
C12 C17 1.53(3) . ?
C34 C33 1.40(2) . ?
C34 C30 1.42(2) . ?
C34 C39 1.52(2) . ?
C22 C21 1.37(3) . ?
C22 C23 1.51(3) . ?
C22 C27 1.54(3) . ?
C3 C4 1.39(2) . ?
C3 C2 1.45(2) . ?
C11 C16 1.52(3) . ?
C15 H15A 0.98 . ?
C15 H15B 0.98 . ?
C15 H15C 0.98 . ?
C13 C14 1.42(3) . ?
C13 C18 1.52(2) . ?
C4 C5 1.48(2) . ?
C5 C6 1.39(2) . ?
C23 C28 1.52(3) . ?
C18 H18A 0.98 . ?
C18 H18B 0.98 . ?
C18 H18C 0.98 . ?
C36 C31 1.53(2) . ?
C36 H36A 0.98 . ?
C36 H36B 0.98 . ?
C36 H36C 0.98 . ?
C31 C32 1.39(3) . ?
C31 C30 1.43(3) . ?
C30 C35 1.46(3) . ?
C29 H29A 0.98 . ?
C29 H29B 0.98 . ?
C29 H29C 0.98 . ?
C17 H17A 0.98 . ?
C17 H17B 0.98 . ?
C17 H17C 0.98 . ?
C20 C21 1.47(3) . ?
C20 C25 1.48(3) . ?
C33 C32 1.43(3) . ?
C33 C38 1.48(3) . ?
C14 C19 1.52(3) . ?
C26 C21 1.50(3) . ?
C26 H26A 0.98 . ?
C26 H26B 0.98 . ?
C26 H26C 0.98 . ?
C27 H27A 0.98 . ?
C27 H27B 0.98 . ?
C27 H27C 0.98 . ?
C32 C37 1.61(3) . ?
C39 H39A 0.98 . ?
C39 H39B 0.98 . ?
C39 H39C 0.98 . ?
C28 H28A 0.98 . ?
C28 H28B 0.98 . ?
C28 H28C 0.98 . ?
C25 H25A 0.98 . ?
C25 H25B 0.98 . ?
C25 H25C 0.98 . ?
C16 H16A 0.98 . ?
C16 H16B 0.98 . ?
C16 H16C 0.98 . ?
C35 H35A 0.98 . ?
C35 H35B 0.98 . ?
C35 H35C 0.98 . ?
C37 H37A 0.98 . ?
C37 H37B 0.98 . ?
C37 H37C 0.98 . ?
C19 H19A 0.98 . ?
C19 H19B 0.98 . ?
C19 H19C 0.98 . ?
C38 H38A 0.98 . ?
C38 H38B 0.98 . ?
C38 H38C 0.98 . ?
C83 C84 1.44(4) . ?
C83 C82 1.61(4) . ?
C83 H83A 0.99 . ?
C83 H83B 0.99 . ?
C85 C84 1.59(4) . ?
C85 H85A 0.98 . ?
C85 H85B 0.98 . ?
C85 H85C 0.98 . ?
C82 C81 1.52(4) . ?
C82 H82A 0.99 . ?
C82 H82B 0.99 . ?
C81 C80 1.66(4) . ?
C81 H81A 0.99 . ?
C81 H81B 0.99 . ?
C84 H84A 0.99 . ?
C84 H84B 0.99 . ?
C80 H80A 0.98 . ?
C80 H80B 0.98 . ?
C80 H80C 0.98 . ?
